data_4305167
loop_
_publ_author_name
'Zhiwei Liu'
'Zuqiang Bian'
'Jiang Bian'
'Zhendong Li'
'Daobo Nie'
'Chunhui Huang'

_publ_contact_author 'Chun Hui Huang'
_publ_contact_author_email chhuang@pku.edu.cn
_publ_section_title
;
Acetonitrile-Vapor-Induced Color and Luminescence Changes in a
Cyclometalated Heteroleptic Iridium Complex
;
_journal_name_full 'Inorganic Chemistry'
_journal_page_first 8025
_journal_page_last 8030
_journal_paper_doi 10.1021/ic702141h
_journal_volume 47
_journal_year 2008
_chemical_formula_sum 'C32 H23 Cl1.5 Ir N4 O2.25'
_chemical_formula_weight 744.92
_chemical_name_systematic
; 
 ? 
;
_space_group_IT_number 14
_symmetry_cell_setting monoclinic
_symmetry_space_group_name_Hall '-P 2yn'
_symmetry_space_group_name_H-M 'P 1 21/n 1'
_atom_sites_solution_hydrogens geom
_atom_sites_solution_primary direct
_atom_sites_solution_secondary difmap
_audit_creation_method SHELXL-97
_cell_angle_alpha 90.00
_cell_angle_beta 105.146(5)
_cell_angle_gamma 90.00
_cell_formula_units_Z 4
_cell_length_a 9.573(2)
_cell_length_b 18.982(5)
_cell_length_c 18.032(5)
_cell_measurement_reflns_used 4457
_cell_measurement_temperature 294(2)
_cell_measurement_theta_max 24.83
_cell_measurement_theta_min 2.34
_cell_volume 3162.9(14)
_computing_cell_refinement 'Bruker SMART'
_computing_data_collection 'Bruker SMART'
_computing_data_reduction 'Bruker SAINT'
_computing_molecular_graphics 'Bruker SHELXTL'
_computing_publication_material 'Bruker SHELXTL'
_computing_structure_refinement 'SHELXL-97 (Sheldrick, 1997)'
_computing_structure_solution 'SHELXS-97 (Sheldrick, 1990)'
_diffrn_ambient_temperature 294(2)
_diffrn_measured_fraction_theta_full 0.991
_diffrn_measured_fraction_theta_max 0.991
_diffrn_measurement_device_type 'CCD area detector'
_diffrn_measurement_method 'phi and omega scans'
_diffrn_radiation_monochromator graphite
_diffrn_radiation_source 'fine-focus sealed tube'
_diffrn_radiation_type MoK\a
_diffrn_radiation_wavelength 0.71073
_diffrn_reflns_av_R_equivalents 0.0590
_diffrn_reflns_av_sigmaI/netI 0.0639
_diffrn_reflns_limit_h_max 9
_diffrn_reflns_limit_h_min -11
_diffrn_reflns_limit_k_max 22
_diffrn_reflns_limit_k_min -22
_diffrn_reflns_limit_l_max 20
_diffrn_reflns_limit_l_min -21
_diffrn_reflns_number 16016
_diffrn_reflns_theta_full 25.02
_diffrn_reflns_theta_max 25.02
_diffrn_reflns_theta_min 2.15
_exptl_absorpt_coefficient_mu 4.382
_exptl_absorpt_correction_T_max 1.000000
_exptl_absorpt_correction_T_min 0.712312
_exptl_absorpt_correction_type multi-scan
_exptl_absorpt_process_details SADABS
_exptl_crystal_density_diffrn 1.564
_exptl_crystal_density_meas ?
_exptl_crystal_density_method 'not measured'
_exptl_crystal_F_000 1454
_exptl_crystal_size_max 0.30
_exptl_crystal_size_mid 0.22
_exptl_crystal_size_min 0.18
_refine_diff_density_max 1.042
_refine_diff_density_min -0.630
_refine_diff_density_rms 0.131
_refine_ls_extinction_method none
_refine_ls_goodness_of_fit_ref 1.039
_refine_ls_hydrogen_treatment constr
_refine_ls_matrix_type full
_refine_ls_number_parameters 406
_refine_ls_number_reflns 5536
_refine_ls_number_restraints 59
_refine_ls_restrained_S_all 1.056
_refine_ls_R_factor_all 0.0723
_refine_ls_R_factor_gt 0.0404
_refine_ls_shift/su_max 0.001
_refine_ls_shift/su_mean 0.000
_refine_ls_structure_factor_coef Fsqd
_refine_ls_weighting_details 'calc w=1/[\s^2^(Fo^2^)+(0.0564P)^2^+2.2383P] where P=(Fo^2^+2Fc^2^)/3'
_refine_ls_weighting_scheme calc
_refine_ls_wR_factor_gt 0.0951
_refine_ls_wR_factor_ref 0.1134
_reflns_number_gt 3886
_reflns_number_total 5536
_reflns_threshold_expression >2sigma(I)
_cod_data_source_file ic702141h-file001_1.cif
_cod_data_source_block black
_cod_depositor_comments
;
The following automatic conversions were performed:
'_symmetry_cell_setting' value 'Monoclinic' changed to 'monoclinic'
according to '/home/saulius/struct/CIF-dictionaries/cif_core.dic'
dictionary named 'cif_core.dic' version 2.4.1 from
2010-06-29.

'_exptl_absorpt_correction_type' value 'MULTI-SCAN' changed
to 'multi-scan' according to
'/home/saulius/struct/CIF-dictionaries/cif_core.dic' dictionary named
'cif_core.dic' version 2.4.1 from
2010-06-29.

'_refine_ls_hydrogen_treatment' value 'CONSTR' changed to
'constr' according to '/home/saulius/struct/CIF-dictionaries/cif_core.dic'
dictionary named 'cif_core.dic' version 2.4.1 from 2010-06-29.

Automatic conversion script
Id: cif_fix_enum 1527 2010-12-29 10:47:43Z saulius 

The following automatic conversions were performed:

'_exptl_crystal_density_meas' value 'NONE' was changed to '?' - the
value is perceived as not measured.

Automatic conversion script
Id: cif_fix_values 3008 2015-01-20 13:52:24Z robertas 
;
_cod_original_cell_volume 3163.0(14)
_cod_original_formula_sum 'C32 H23 Cl1.50 Ir N4 O2.25'
_cod_database_code 4305167

loop_
_symmetry_equiv_pos_as_xyz
'x, y, z'
'-x+1/2, y+1/2, -z+1/2'
'-x, -y, -z'
'x-1/2, -y-1/2, z-1/2'

loop_
_atom_site_label
_atom_site_type_symbol
_atom_site_fract_x
_atom_site_fract_y
_atom_site_fract_z
_atom_site_U_iso_or_equiv
_atom_site_adp_type
_atom_site_occupancy
_atom_site_symmetry_multiplicity
_atom_site_calc_flag
_atom_site_refinement_flags
_atom_site_disorder_assembly
_atom_site_disorder_group
Ir1 Ir 0.13686(3) 0.112038(14) 0.754668(16) 0.03924(13) Uani 1 1 d . . .
O1 O 0.0453(6) 0.0112(3) 0.7723(3) 0.0512(14) Uani 1 1 d . . .
O2 O -0.1141(6) -0.0712(3) 0.7178(4) 0.0645(16) Uani 1 1 d . . .
N1 N 0.0023(6) 0.0819(3) 0.6386(3) 0.0418(15) Uani 1 1 d . . .
N2 N -0.1864(10) 0.0219(5) 0.5043(5) 0.085(3) Uani 1 1 d . . .
N3 N -0.0315(7) 0.1694(3) 0.7740(4) 0.0472(16) Uani 1 1 d . . .
N4 N 0.2557(9) 0.1181(4) 0.8654(5) 0.073(2) Uani 1 1 d U . .
C1 C -0.0175(9) 0.1133(4) 0.5681(5) 0.049(2) Uani 1 1 d . . .
C2 C 0.0553(11) 0.1761(5) 0.5581(5) 0.065(3) Uani 1 1 d . . .
H2 H 0.1221 0.1961 0.5998 0.078 Uiso 1 1 calc R . .
C3 C 0.0279(12) 0.2077(5) 0.4874(6) 0.079(3) Uani 1 1 d . . .
H3 H 0.0748 0.2496 0.4822 0.095 Uiso 1 1 calc R . .
C4 C -0.0675(13) 0.1788(6) 0.4238(5) 0.085(3) Uani 1 1 d . . .
H4 H -0.0834 0.2009 0.3763 0.102 Uiso 1 1 calc R . .
C5 C -0.1379(13) 0.1182(6) 0.4306(6) 0.085(3) Uani 1 1 d . . .
H5 H -0.2027 0.0993 0.3876 0.102 Uiso 1 1 calc R . .
C6 C -0.1151(11) 0.0836(5) 0.5012(5) 0.064(3) Uani 1 1 d . . .
C7 C -0.1582(10) -0.0090(5) 0.5734(6) 0.077(3) Uani 1 1 d . . .
H7 H -0.2007 -0.0524 0.5777 0.092 Uiso 1 1 calc R . .
C8 C -0.0662(8) 0.0215(4) 0.6401(5) 0.0465(19) Uani 1 1 d . . .
C9 C -0.0445(9) -0.0168(4) 0.7168(5) 0.049(2) Uani 1 1 d . . .
C10 C -0.1445(9) 0.1437(5) 0.7973(5) 0.055(2) Uani 1 1 d . . .
H10 H -0.1502 0.0953 0.8041 0.067 Uiso 1 1 calc R . .
C11 C -0.2522(10) 0.1860(5) 0.8116(6) 0.074(3) Uani 1 1 d . . .
H11 H -0.3283 0.1659 0.8273 0.089 Uiso 1 1 calc R . .
C12 C -0.2469(10) 0.2563(5) 0.8029(6) 0.071(3) Uani 1 1 d . . .
H12 H -0.3163 0.2857 0.8142 0.085 Uiso 1 1 calc R . .
C13 C -0.1336(11) 0.2833(5) 0.7764(6) 0.073(3) Uani 1 1 d . . .
H13 H -0.1309 0.3314 0.7675 0.088 Uiso 1 1 calc R . .
C14 C -0.0238(9) 0.2408(4) 0.7628(5) 0.048(2) Uani 1 1 d . . .
C15 C 0.1057(9) 0.2637(4) 0.7428(4) 0.046(2) Uani 1 1 d . . .
C16 C 0.1363(10) 0.3344(4) 0.7289(5) 0.058(2) Uani 1 1 d . . .
H16 H 0.0698 0.3695 0.7314 0.069 Uiso 1 1 calc R . .
C17 C 0.2632(11) 0.3520(5) 0.7116(5) 0.063(2) Uani 1 1 d . . .
H17 H 0.2821 0.3985 0.7014 0.076 Uiso 1 1 calc R . .
C18 C 0.3620(11) 0.3001(5) 0.7096(5) 0.060(2) Uani 1 1 d . . .
H18 H 0.4486 0.3124 0.6986 0.072 Uiso 1 1 calc R . .
C19 C 0.3369(9) 0.2303(5) 0.7232(5) 0.053(2) Uani 1 1 d . . .
H19 H 0.4064 0.1965 0.7214 0.063 Uiso 1 1 calc R . .
C20 C 0.2044(9) 0.2093(4) 0.7401(4) 0.045(2) Uani 1 1 d . . .
C21 C 0.2202(11) 0.1492(5) 0.9273(5) 0.067(3) Uani 1 1 d . . .
H21 H 0.1334 0.1737 0.9196 0.081 Uiso 1 1 calc R . .
C22 C 0.3112(15) 0.1446(6) 1.0002(6) 0.085(3) Uani 1 1 d . . .
H22 H 0.2830 0.1641 1.0414 0.102 Uiso 1 1 calc R . .
C23 C 0.4425(15) 0.1118(6) 1.0128(7) 0.093(4) Uani 1 1 d . . .
H23 H 0.5050 0.1105 1.0619 0.112 Uiso 1 1 calc R . .
C24 C 0.4800(12) 0.0816(5) 0.9540(6) 0.077(3) Uani 1 1 d . . .
H24 H 0.5682 0.0581 0.9633 0.093 Uiso 1 1 calc R . .
C25 C 0.3922(9) 0.0838(4) 0.8794(6) 0.056(2) Uani 1 1 d . . .
C26 C 0.4242(10) 0.0525(4) 0.8104(5) 0.056(2) Uani 1 1 d . . .
C27 C 0.5564(10) 0.0181(5) 0.8091(7) 0.069(3) Uani 1 1 d . . .
H27 H 0.6288 0.0120 0.8543 0.082 Uiso 1 1 calc R . .
C28 C 0.5752(11) -0.0052(5) 0.7420(8) 0.078(3) Uani 1 1 d . . .
H28 H 0.6604 -0.0283 0.7409 0.093 Uiso 1 1 calc R . .
C29 C 0.4682(11) 0.0049(5) 0.6747(7) 0.073(3) Uani 1 1 d . . .
H29 H 0.4801 -0.0108 0.6279 0.088 Uiso 1 1 calc R . .
C30 C 0.3436(10) 0.0389(4) 0.6789(6) 0.062(2) Uani 1 1 d . . .
H30 H 0.2725 0.0462 0.6333 0.075 Uiso 1 1 calc R . .
C31 C 0.3177(7) 0.0622(4) 0.7439(4) 0.0313(16) Uani 1 1 d . . .
Cl1 Cl 0.3457(6) 0.8195(4) 0.3895(3) 0.110(2) Uani 0.50 1 d PDU A 1
Cl2 Cl 0.5335(11) 0.8811(5) 0.5187(7) 0.177(4) Uani 0.50 1 d PDU A 1
Cl3 Cl 0.5655(12) 0.7371(6) 0.4851(6) 0.173(4) Uani 0.50 1 d PDU A 1
C32 C 0.4429(17) 0.8048(6) 0.4837(7) 0.117(9) Uani 0.50 1 d PDU A 1
H32 H 0.3768 0.7919 0.5148 0.140 Uiso 0.50 1 calc PR A 1
O3 O 0.566(3) 0.5188(18) 0.5112(19) 0.116(12) Uani 0.25 1 d PDU . 2
H3A H 0.5509 0.4758 0.4992 0.140 Uiso 0.25 1 d PR . 2
C33 C 0.600(4) 0.559(2) 0.453(2) 0.075(11) Uani 0.25 1 d PDU B 2
H33A H 0.6544 0.5331 0.4235 0.090 Uiso 0.25 1 calc PR B 2
H33B H 0.6471 0.6032 0.4711 0.090 Uiso 0.25 1 calc PR B 2
C34 C 0.439(4) 0.567(4) 0.411(3) 0.15(2) Uani 0.25 1 d PDU B 2
H34A H 0.4379 0.5852 0.3607 0.223 Uiso 0.25 1 d PR B 2
H34B H 0.3967 0.6016 0.4375 0.223 Uiso 0.25 1 d PR B 2
H34C H 0.3850 0.5244 0.4056 0.223 Uiso 0.25 1 d PR B 2

loop_
_atom_site_aniso_label
_atom_site_aniso_U_11
_atom_site_aniso_U_22
_atom_site_aniso_U_33
_atom_site_aniso_U_23
_atom_site_aniso_U_13
_atom_site_aniso_U_12
Ir1 0.0407(2) 0.03405(18) 0.04002(19) -0.00072(14) 0.00525(13) 0.00043(15)
O1 0.061(4) 0.038(3) 0.053(4) 0.000(3) 0.013(3) -0.005(3)
O2 0.064(4) 0.042(3) 0.089(5) -0.001(3) 0.023(3) -0.009(3)
N1 0.038(4) 0.043(4) 0.040(4) 0.000(3) 0.001(3) 0.003(3)
N2 0.098(7) 0.079(6) 0.056(5) -0.005(4) -0.019(5) -0.026(5)
N3 0.036(4) 0.046(4) 0.052(4) -0.006(3) -0.002(3) 0.001(3)
N4 0.078(5) 0.063(5) 0.070(5) 0.001(4) 0.004(4) -0.009(4)
C1 0.047(5) 0.047(5) 0.048(5) -0.001(4) 0.005(4) 0.005(4)
C2 0.086(7) 0.060(6) 0.042(5) -0.003(4) 0.004(5) -0.014(5)
C3 0.107(9) 0.067(6) 0.056(6) 0.010(5) 0.006(6) -0.017(6)
C4 0.123(10) 0.079(8) 0.040(6) 0.001(5) 0.000(6) -0.002(7)
C5 0.100(9) 0.095(8) 0.044(6) 0.000(5) -0.011(5) -0.002(7)
C6 0.075(7) 0.060(5) 0.043(5) -0.004(4) -0.008(5) 0.001(5)
C7 0.064(7) 0.063(6) 0.090(8) -0.006(6) -0.005(6) -0.018(5)
C8 0.040(5) 0.039(4) 0.056(5) 0.000(4) 0.006(4) 0.002(4)
C9 0.038(5) 0.041(5) 0.071(6) -0.001(4) 0.020(4) 0.004(4)
C10 0.052(6) 0.056(5) 0.062(6) 0.001(4) 0.020(5) -0.004(4)
C11 0.059(6) 0.072(7) 0.103(8) -0.008(6) 0.043(6) 0.001(5)
C12 0.053(6) 0.066(7) 0.095(8) -0.016(6) 0.021(5) 0.015(5)
C13 0.065(7) 0.056(6) 0.089(7) -0.008(5) 0.004(6) 0.015(5)
C14 0.050(5) 0.039(4) 0.048(5) -0.006(4) 0.000(4) 0.002(4)
C15 0.056(6) 0.040(4) 0.035(4) -0.006(3) -0.002(4) -0.002(4)
C16 0.071(7) 0.033(4) 0.061(5) -0.001(4) 0.002(5) 0.004(4)
C17 0.071(7) 0.045(5) 0.066(6) 0.006(4) 0.003(5) -0.016(5)
C18 0.066(6) 0.060(6) 0.052(5) -0.002(4) 0.012(4) -0.031(5)
C19 0.039(5) 0.058(5) 0.055(5) -0.006(4) 0.003(4) -0.013(4)
C20 0.061(6) 0.036(4) 0.032(4) -0.005(3) -0.002(4) -0.007(4)
C21 0.076(7) 0.083(7) 0.038(5) -0.011(5) 0.007(5) 0.005(5)
C22 0.124(10) 0.082(7) 0.043(6) -0.005(5) 0.009(6) -0.010(7)
C23 0.110(10) 0.092(8) 0.049(7) 0.009(6) -0.031(6) 0.009(8)
C24 0.072(7) 0.070(7) 0.067(7) 0.013(6) -0.022(6) 0.000(5)
C25 0.036(5) 0.047(5) 0.078(7) 0.017(4) -0.001(4) 0.003(4)
C26 0.061(6) 0.032(4) 0.075(6) -0.005(4) 0.017(5) -0.009(4)
C27 0.043(6) 0.048(5) 0.108(9) 0.005(5) 0.007(5) 0.004(4)
C28 0.048(6) 0.044(5) 0.149(11) -0.010(6) 0.038(7) 0.006(5)
C29 0.059(7) 0.060(6) 0.108(9) -0.012(6) 0.034(6) -0.007(5)
C30 0.049(6) 0.045(5) 0.093(7) -0.003(5) 0.019(5) 0.002(4)
C31 0.017(4) 0.032(4) 0.043(4) -0.005(3) 0.003(3) -0.001(3)
Cl1 0.074(4) 0.174(6) 0.067(3) -0.028(4) -0.010(3) 0.016(4)
Cl2 0.153(7) 0.173(7) 0.180(7) -0.080(6) 0.000(6) -0.040(5)
Cl3 0.176(7) 0.183(7) 0.170(7) 0.028(6) 0.063(6) 0.022(6)
C32 0.115(12) 0.105(12) 0.127(12) -0.002(9) 0.025(9) 0.008(9)
O3 0.113(13) 0.116(13) 0.122(13) -0.007(7) 0.036(7) 0.005(7)
C33 0.077(14) 0.081(14) 0.068(14) -0.001(9) 0.020(10) -0.003(10)
C34 0.15(2) 0.15(2) 0.15(2) -0.009(10) 0.053(12) 0.004(10)

loop_
_atom_type_symbol
_atom_type_description
_atom_type_scat_dispersion_real
_atom_type_scat_dispersion_imag
_atom_type_scat_source
C C 0.0033 0.0016 'International Tables Vol C Tables 4.2.6.8 and 6.1.1.4'
H H 0.0000 0.0000 'International Tables Vol C Tables 4.2.6.8 and 6.1.1.4'
N N 0.0061 0.0033 'International Tables Vol C Tables 4.2.6.8 and 6.1.1.4'
O O 0.0106 0.0060 'International Tables Vol C Tables 4.2.6.8 and 6.1.1.4'
Cl Cl 0.1484 0.1585 'International Tables Vol C Tables 4.2.6.8 and 6.1.1.4'
Ir Ir -1.4442 7.9887 'International Tables Vol C Tables 4.2.6.8 and 6.1.1.4'

loop_
_geom_angle_atom_site_label_1
_geom_angle_atom_site_label_2
_geom_angle_atom_site_label_3
_geom_angle
_geom_angle_site_symmetry_1
_geom_angle_site_symmetry_3
_geom_angle_publ_flag
C20 Ir1 C31 96.0(3) . . ?
C20 Ir1 N4 87.7(3) . . ?
C31 Ir1 N4 81.2(3) . . ?
C20 Ir1 N3 80.0(3) . . ?
C31 Ir1 N3 173.8(2) . . ?
N4 Ir1 N3 93.8(3) . . ?
C20 Ir1 O1 174.5(3) . . ?
C31 Ir1 O1 89.4(2) . . ?
N4 Ir1 O1 92.9(3) . . ?
N3 Ir1 O1 94.5(2) . . ?
C20 Ir1 N1 104.0(3) . . ?
C31 Ir1 N1 95.1(2) . . ?
N4 Ir1 N1 168.1(3) . . ?
N3 Ir1 N1 90.5(2) . . ?
O1 Ir1 N1 75.8(2) . . ?
C9 O1 Ir1 118.6(5) . . ?
C8 N1 C1 116.5(7) . . ?
C8 N1 Ir1 111.7(5) . . ?
C1 N1 Ir1 131.7(5) . . ?
C7 N2 C6 115.6(8) . . ?
C10 N3 C14 118.7(7) . . ?
C10 N3 Ir1 126.2(6) . . ?
C14 N3 Ir1 115.1(5) . . ?
C21 N4 C25 117.4(8) . . ?
C21 N4 Ir1 128.8(7) . . ?
C25 N4 Ir1 113.8(6) . . ?
N1 C1 C2 122.0(7) . . ?
N1 C1 C6 120.7(8) . . ?
C2 C1 C6 117.3(8) . . ?
C3 C2 C1 120.3(8) . . ?
C3 C2 H2 119.8 . . ?
C1 C2 H2 119.8 . . ?
C2 C3 C4 121.7(10) . . ?
C2 C3 H3 119.2 . . ?
C4 C3 H3 119.2 . . ?
C5 C4 C3 119.9(9) . . ?
C5 C4 H4 120.1 . . ?
C3 C4 H4 120.1 . . ?
C4 C5 C6 121.3(9) . . ?
C4 C5 H5 119.4 . . ?
C6 C5 H5 119.4 . . ?
N2 C6 C5 118.7(9) . . ?
N2 C6 C1 121.8(8) . . ?
C5 C6 C1 119.5(9) . . ?
N2 C7 C8 122.7(9) . . ?
N2 C7 H7 118.6 . . ?
C8 C7 H7 118.6 . . ?
N1 C8 C7 122.5(8) . . ?
N1 C8 C9 118.7(7) . . ?
C7 C8 C9 118.8(8) . . ?
O2 C9 O1 127.3(8) . . ?
O2 C9 C8 117.7(8) . . ?
O1 C9 C8 115.0(7) . . ?
N3 C10 C11 123.1(8) . . ?
N3 C10 H10 118.5 . . ?
C11 C10 H10 118.5 . . ?
C12 C11 C10 120.1(9) . . ?
C12 C11 H11 120.0 . . ?
C10 C11 H11 120.0 . . ?
C11 C12 C13 117.5(9) . . ?
C11 C12 H12 121.3 . . ?
C13 C12 H12 121.3 . . ?
C12 C13 C14 122.6(9) . . ?
C12 C13 H13 118.7 . . ?
C14 C13 H13 118.7 . . ?
N3 C14 C13 118.1(8) . . ?
N3 C14 C15 114.5(7) . . ?
C13 C14 C15 127.3(8) . . ?
C20 C15 C16 121.3(8) . . ?
C20 C15 C14 114.6(7) . . ?
C16 C15 C14 124.1(8) . . ?
C17 C16 C15 120.6(8) . . ?
C17 C16 H16 119.7 . . ?
C15 C16 H16 119.7 . . ?
C18 C17 C16 119.4(8) . . ?
C18 C17 H17 120.3 . . ?
C16 C17 H17 120.3 . . ?
C17 C18 C19 122.0(8) . . ?
C17 C18 H18 119.0 . . ?
C19 C18 H18 119.0 . . ?
C18 C19 C20 120.6(8) . . ?
C18 C19 H19 119.7 . . ?
C20 C19 H19 119.7 . . ?
C15 C20 C19 116.2(7) . . ?
C15 C20 Ir1 115.5(6) . . ?
C19 C20 Ir1 128.2(6) . . ?
C22 C21 N4 121.1(10) . . ?
C22 C21 H21 119.5 . . ?
N4 C21 H21 119.5 . . ?
C23 C22 C21 120.8(11) . . ?
C23 C22 H22 119.6 . . ?
C21 C22 H22 119.6 . . ?
C24 C23 C22 119.4(10) . . ?
C24 C23 H23 120.3 . . ?
C22 C23 H23 120.3 . . ?
C23 C24 C25 122.4(11) . . ?
C23 C24 H24 118.8 . . ?
C25 C24 H24 118.8 . . ?
C24 C25 N4 118.9(10) . . ?
C24 C25 C26 126.5(9) . . ?
N4 C25 C26 114.5(8) . . ?
C31 C26 C27 120.5(9) . . ?
C31 C26 C25 114.3(7) . . ?
C27 C26 C25 125.1(9) . . ?
C28 C27 C26 119.5(10) . . ?
C28 C27 H27 120.2 . . ?
C26 C27 H27 120.2 . . ?
C27 C28 C29 120.1(9) . . ?
C27 C28 H28 120.0 . . ?
C29 C28 H28 120.0 . . ?
C30 C29 C28 118.2(10) . . ?
C30 C29 H29 120.9 . . ?
C28 C29 H29 120.9 . . ?
C31 C30 C29 124.4(10) . . ?
C31 C30 H30 117.8 . . ?
C29 C30 H30 117.8 . . ?
C30 C31 C26 117.2(7) . . ?
C30 C31 Ir1 126.7(6) . . ?
C26 C31 Ir1 116.1(6) . . ?
Cl2 C32 Cl1 108.3(8) . . ?
Cl2 C32 Cl3 110.1(10) . . ?
Cl1 C32 Cl3 108.7(9) . . ?
Cl2 C32 H32 109.9 . . ?
Cl1 C32 H32 109.9 . . ?
Cl3 C32 H32 109.9 . . ?
C33 O3 O3 115(4) . 3_666 ?
C33 O3 H3A 113.1 . . ?
O3 O3 H3A 50.1 3_666 . ?
O3 C33 C34 92(4) . . ?
O3 C33 H33A 113.3 . . ?
C34 C33 H33A 113.3 . . ?
O3 C33 H33B 113.3 . . ?
C34 C33 H33B 113.3 . . ?
H33A C33 H33B 110.6 . . ?
C33 C34 H34A 105.6 . . ?
C33 C34 H34B 108.8 . . ?
H34A C34 H34B 109.5 . . ?
C33 C34 H34C 113.9 . . ?
H34A C34 H34C 109.5 . . ?
H34B C34 H34C 109.5 . . ?

loop_
_geom_bond_atom_site_label_1
_geom_bond_atom_site_label_2
_geom_bond_distance
_geom_bond_site_symmetry_2
_geom_bond_publ_flag
Ir1 C20 1.996(8) . ?
Ir1 C31 2.026(7) . ?
Ir1 N4 2.026(8) . ?
Ir1 N3 2.049(6) . ?
Ir1 O1 2.162(5) . ?
Ir1 N1 2.227(6) . ?
O1 C9 1.254(9) . ?
O2 C9 1.231(9) . ?
N1 C8 1.326(9) . ?
N1 C1 1.370(10) . ?
N2 C7 1.339(13) . ?
N2 C6 1.364(12) . ?
N3 C10 1.350(10) . ?
N3 C14 1.376(10) . ?
N4 C21 1.382(12) . ?
N4 C25 1.422(11) . ?
C1 C2 1.417(11) . ?
C1 C6 1.434(12) . ?
C2 C3 1.371(12) . ?
C2 H2 0.9300 . ?
C3 C4 1.379(13) . ?
C3 H3 0.9300 . ?
C4 C5 1.355(14) . ?
C4 H4 0.9300 . ?
C5 C6 1.399(13) . ?
C5 H5 0.9300 . ?
C7 C8 1.416(12) . ?
C7 H7 0.9300 . ?
C8 C9 1.528(11) . ?
C10 C11 1.383(12) . ?
C10 H10 0.9300 . ?
C11 C12 1.345(13) . ?
C11 H11 0.9300 . ?
C12 C13 1.393(13) . ?
C12 H12 0.9300 . ?
C13 C14 1.396(12) . ?
C13 H13 0.9300 . ?
C14 C15 1.445(11) . ?
C15 C20 1.408(11) . ?
C15 C16 1.411(11) . ?
C16 C17 1.372(13) . ?
C16 H16 0.9300 . ?
C17 C18 1.372(13) . ?
C17 H17 0.9300 . ?
C18 C19 1.382(12) . ?
C18 H18 0.9300 . ?
C19 C20 1.436(11) . ?
C19 H19 0.9300 . ?
C21 C22 1.378(13) . ?
C21 H21 0.9300 . ?
C22 C23 1.368(16) . ?
C22 H22 0.9300 . ?
C23 C24 1.335(16) . ?
C23 H23 0.9300 . ?
C24 C25 1.387(13) . ?
C24 H24 0.9300 . ?
C25 C26 1.483(13) . ?
C26 C31 1.368(11) . ?
C26 C27 1.429(12) . ?
C27 C28 1.343(15) . ?
C27 H27 0.9300 . ?
C28 C29 1.382(15) . ?
C28 H28 0.9300 . ?
C29 C30 1.375(12) . ?
C29 H29 0.9300 . ?
C30 C31 1.336(11) . ?
C30 H30 0.9300 . ?
Cl1 C32 1.733(10) . ?
Cl2 C32 1.721(10) . ?
Cl3 C32 1.736(10) . ?
C32 H32 0.9800 . ?
O3 C33 1.401(10) . ?
O3 O3 1.42(6) 3_666 ?
O3 H3A 0.8485 . ?
C33 C34 1.534(10) . ?
C33 H33A 0.9700 . ?
C33 H33B 0.9700 . ?
C34 H34A 0.9600 . ?
C34 H34B 0.9600 . ?
C34 H34C 0.9600 . ?

loop_
_geom_torsion_atom_site_label_1
_geom_torsion_atom_site_label_2
_geom_torsion_atom_site_label_3
_geom_torsion_atom_site_label_4
_geom_torsion
_geom_torsion_site_symmetry_1
_geom_torsion_site_symmetry_2
_geom_torsion_site_symmetry_3
_geom_torsion_site_symmetry_4
_geom_torsion_publ_flag
C20 Ir1 O1 C9 83(3) . . . . ?
C31 Ir1 O1 C9 -100.1(6) . . . . ?
N4 Ir1 O1 C9 178.7(6) . . . . ?
N3 Ir1 O1 C9 84.7(6) . . . . ?
N1 Ir1 O1 C9 -4.7(5) . . . . ?
C20 Ir1 N1 C8 -172.2(5) . . . . ?
C31 Ir1 N1 C8 90.3(5) . . . . ?
N4 Ir1 N1 C8 19.1(16) . . . . ?
N3 Ir1 N1 C8 -92.3(5) . . . . ?
O1 Ir1 N1 C8 2.2(5) . . . . ?
C20 Ir1 N1 C1 9.9(7) . . . . ?
C31 Ir1 N1 C1 -87.6(7) . . . . ?
N4 Ir1 N1 C1 -158.9(13) . . . . ?
N3 Ir1 N1 C1 89.7(7) . . . . ?
O1 Ir1 N1 C1 -175.8(7) . . . . ?
C20 Ir1 N3 C10 -174.4(7) . . . . ?
C31 Ir1 N3 C10 -123(2) . . . . ?
N4 Ir1 N3 C10 -87.4(7) . . . . ?
O1 Ir1 N3 C10 5.8(7) . . . . ?
N1 Ir1 N3 C10 81.5(7) . . . . ?
C20 Ir1 N3 C14 4.5(5) . . . . ?
C31 Ir1 N3 C14 56(3) . . . . ?
N4 Ir1 N3 C14 91.5(6) . . . . ?
O1 Ir1 N3 C14 -175.3(5) . . . . ?
N1 Ir1 N3 C14 -99.6(5) . . . . ?
C20 Ir1 N4 C21 82.1(8) . . . . ?
C31 Ir1 N4 C21 178.6(8) . . . . ?
N3 Ir1 N4 C21 2.2(8) . . . . ?
O1 Ir1 N4 C21 -92.4(8) . . . . ?
N1 Ir1 N4 C21 -108.8(14) . . . . ?
C20 Ir1 N4 C25 -99.4(6) . . . . ?
C31 Ir1 N4 C25 -2.9(6) . . . . ?
N3 Ir1 N4 C25 -179.2(6) . . . . ?
O1 Ir1 N4 C25 86.1(6) . . . . ?
N1 Ir1 N4 C25 69.7(16) . . . . ?
C8 N1 C1 C2 -176.8(8) . . . . ?
Ir1 N1 C1 C2 1.1(12) . . . . ?
C8 N1 C1 C6 3.9(11) . . . . ?
Ir1 N1 C1 C6 -178.3(6) . . . . ?
N1 C1 C2 C3 -177.1(9) . . . . ?
C6 C1 C2 C3 2.3(14) . . . . ?
C1 C2 C3 C4 -1.7(17) . . . . ?
C2 C3 C4 C5 0.8(18) . . . . ?
C3 C4 C5 C6 -0.5(18) . . . . ?
C7 N2 C6 C5 179.1(10) . . . . ?
C7 N2 C6 C1 -0.5(15) . . . . ?
C4 C5 C6 N2 -178.4(11) . . . . ?
C4 C5 C6 C1 1.2(17) . . . . ?
N1 C1 C6 N2 -3.0(14) . . . . ?
C2 C1 C6 N2 177.6(9) . . . . ?
N1 C1 C6 C5 177.3(9) . . . . ?
C2 C1 C6 C5 -2.1(14) . . . . ?
C6 N2 C7 C8 3.0(16) . . . . ?
C1 N1 C8 C7 -1.5(11) . . . . ?
Ir1 N1 C8 C7 -179.7(7) . . . . ?
C1 N1 C8 C9 178.3(7) . . . . ?
Ir1 N1 C8 C9 0.0(8) . . . . ?
N2 C7 C8 N1 -2.2(15) . . . . ?
N2 C7 C8 C9 178.1(9) . . . . ?
Ir1 O1 C9 O2 -174.7(6) . . . . ?
Ir1 O1 C9 C8 6.0(9) . . . . ?
N1 C8 C9 O2 176.7(7) . . . . ?
C7 C8 C9 O2 -3.6(11) . . . . ?
N1 C8 C9 O1 -4.0(10) . . . . ?
C7 C8 C9 O1 175.8(8) . . . . ?
C14 N3 C10 C11 -1.0(12) . . . . ?
Ir1 N3 C10 C11 177.8(7) . . . . ?
N3 C10 C11 C12 -0.4(15) . . . . ?
C10 C11 C12 C13 2.5(16) . . . . ?
C11 C12 C13 C14 -3.3(16) . . . . ?
C10 N3 C14 C13 0.2(11) . . . . ?
Ir1 N3 C14 C13 -178.7(6) . . . . ?
C10 N3 C14 C15 176.1(7) . . . . ?
Ir1 N3 C14 C15 -2.8(8) . . . . ?
C12 C13 C14 N3 2.0(14) . . . . ?
C12 C13 C14 C15 -173.3(9) . . . . ?
N3 C14 C15 C20 -1.6(10) . . . . ?
C13 C14 C15 C20 173.8(8) . . . . ?
N3 C14 C15 C16 -179.9(7) . . . . ?
C13 C14 C15 C16 -4.4(13) . . . . ?
C20 C15 C16 C17 0.6(12) . . . . ?
C14 C15 C16 C17 178.7(8) . . . . ?
C15 C16 C17 C18 -1.4(13) . . . . ?
C16 C17 C18 C19 1.0(14) . . . . ?
C17 C18 C19 C20 0.1(13) . . . . ?
C16 C15 C20 C19 0.5(10) . . . . ?
C14 C15 C20 C19 -177.8(7) . . . . ?
C16 C15 C20 Ir1 -176.2(6) . . . . ?
C14 C15 C20 Ir1 5.5(8) . . . . ?
C18 C19 C20 C15 -0.9(11) . . . . ?
C18 C19 C20 Ir1 175.4(6) . . . . ?
C31 Ir1 C20 C15 179.5(5) . . . . ?
N4 Ir1 C20 C15 -99.7(6) . . . . ?
N3 Ir1 C20 C15 -5.4(5) . . . . ?
O1 Ir1 C20 C15 -4(3) . . . . ?
N1 Ir1 C20 C15 82.6(6) . . . . ?
C31 Ir1 C20 C19 3.2(7) . . . . ?
N4 Ir1 C20 C19 84.1(7) . . . . ?
N3 Ir1 C20 C19 178.3(7) . . . . ?
O1 Ir1 C20 C19 180(100) . . . . ?
N1 Ir1 C20 C19 -93.6(7) . . . . ?
C25 N4 C21 C22 -2.6(14) . . . . ?
Ir1 N4 C21 C22 175.9(8) . . . . ?
N4 C21 C22 C23 3.0(17) . . . . ?
C21 C22 C23 C24 -2.6(18) . . . . ?
C22 C23 C24 C25 1.9(18) . . . . ?
C23 C24 C25 N4 -1.6(15) . . . . ?
C23 C24 C25 C26 179.6(10) . . . . ?
C21 N4 C25 C24 1.8(12) . . . . ?
Ir1 N4 C25 C24 -176.9(7) . . . . ?
C21 N4 C25 C26 -179.2(8) . . . . ?
Ir1 N4 C25 C26 2.1(9) . . . . ?
C24 C25 C26 C31 179.5(8) . . . . ?
N4 C25 C26 C31 0.6(10) . . . . ?
C24 C25 C26 C27 -4.0(14) . . . . ?
N4 C25 C26 C27 177.1(8) . . . . ?
C31 C26 C27 C28 -0.5(12) . . . . ?
C25 C26 C27 C28 -176.8(8) . . . . ?
C26 C27 C28 C29 1.0(14) . . . . ?
C27 C28 C29 C30 -0.3(14) . . . . ?
C28 C29 C30 C31 -0.9(14) . . . . ?
C29 C30 C31 C26 1.3(12) . . . . ?
C29 C30 C31 Ir1 -179.6(7) . . . . ?
C27 C26 C31 C30 -0.6(11) . . . . ?
C25 C26 C31 C30 176.1(7) . . . . ?
C27 C26 C31 Ir1 -179.8(6) . . . . ?
C25 C26 C31 Ir1 -3.1(9) . . . . ?
C20 Ir1 C31 C30 -89.1(7) . . . . ?
N4 Ir1 C31 C30 -175.8(7) . . . . ?
N3 Ir1 C31 C30 -139(2) . . . . ?
O1 Ir1 C31 C30 91.2(7) . . . . ?
N1 Ir1 C31 C30 15.6(7) . . . . ?
C20 Ir1 C31 C26 90.0(6) . . . . ?
N4 Ir1 C31 C26 3.4(6) . . . . ?
N3 Ir1 C31 C26 40(3) . . . . ?
O1 Ir1 C31 C26 -89.7(6) . . . . ?
N1 Ir1 C31 C26 -165.3(5) . . . . ?
O3 O3 C33 C34 27(5) 3_666 . . . ?
